data_4330642
loop_
_publ_author_name
'Subhadip Neogi'
'Gregor Schnakenburg'
'Yvonne Lorenz'
'Marianne Engeser'
'Michael Schmittel'

_publ_contact_author_address
;      Institut f\"ur Organische Chemie I
       Universit\"at Siegen
       Adolf-Reichwein-Str. 2
       D-57068 Siegen
       Germany
;
_publ_contact_author_email schmittel@chemie.uni-siegen.de
_publ_contact_author_fax '0049 271 740-3270'
_publ_contact_author_name 'Schmittel, Michael'
_publ_contact_author_phone '0049 271 740-4356'
_publ_section_title
;
 Implications of Stoichiometry-Controlled Structural Changeover Between
 Heteroleptic Trigonal [Cu(phenAr2)(py)]+ and Tetragonal
 [Cu(phenAr2)(py)2]+ Motifs for Solution and Solid-State Supramolecular
 Self-Assembly
;
_journal_name_full 'Inorganic Chemistry'
_journal_page_first 10832
_journal_page_last 10841
_journal_paper_doi 10.1021/ic301286w
_journal_volume 51
_journal_year 2012
_chemical_formula_moiety 'C42 H36 Cu N4, F6 P'
_chemical_formula_sum 'C42 H36 Cu F6 N4 P'
_chemical_formula_weight 805.26
_chemical_name_systematic
; 
 ? 
;
_space_group_IT_number 33
_symmetry_cell_setting orthorhombic
_symmetry_space_group_name_Hall 'P 2c -2n'
_symmetry_space_group_name_H-M 'P n a 21'
_atom_sites_solution_hydrogens geom
_atom_sites_solution_primary direct
_atom_sites_solution_secondary difmap
_audit_creation_method SHELXL-97
_cell_angle_alpha 90.00
_cell_angle_beta 90.00
_cell_angle_gamma 90.00
_cell_formula_units_Z 4
_cell_length_a 18.9238(4)
_cell_length_b 10.6747(3)
_cell_length_c 18.5213(5)
_cell_measurement_reflns_used 9185
_cell_measurement_temperature 100(2)
_cell_measurement_theta_max 29.92
_cell_measurement_theta_min 2.45
_cell_volume 3741.41(17)
_computing_cell_refinement 'Bruker SAINT'
_computing_data_collection 'Bruker APEX2'
_computing_data_reduction 'Bruker SAINT'
_computing_molecular_graphics 'Bruker SHELXTL'
_computing_publication_material 'Bruker SHELXTL'
_computing_structure_refinement 'SHELXL-97 (Sheldrick, 2008)'
_computing_structure_solution 'SHELXS-97 (Sheldrick, 2008)'
_diffrn_ambient_temperature 100(2)
_diffrn_detector_area_resol_mean 8.33333
_diffrn_measured_fraction_theta_full 0.997
_diffrn_measured_fraction_theta_max 0.997
_diffrn_measurement_device_type 'Bruker X8-KappaApexII'
_diffrn_measurement_method 'fine slicing \f and \w scans'
_diffrn_radiation_monochromator graphite
_diffrn_radiation_source 'fine-focus sealed tube'
_diffrn_radiation_type MoK\a
_diffrn_radiation_wavelength 0.71073
_diffrn_reflns_av_R_equivalents 0.0233
_diffrn_reflns_av_sigmaI/netI 0.0465
_diffrn_reflns_limit_h_max 15
_diffrn_reflns_limit_h_min -24
_diffrn_reflns_limit_k_max 14
_diffrn_reflns_limit_k_min -10
_diffrn_reflns_limit_l_max 24
_diffrn_reflns_limit_l_min -24
_diffrn_reflns_number 18911
_diffrn_reflns_theta_full 28.00
_diffrn_reflns_theta_max 28.00
_diffrn_reflns_theta_min 3.62
_diffrn_standards_number 0
_exptl_absorpt_coefficient_mu 0.693
_exptl_absorpt_correction_T_max 0.9339
_exptl_absorpt_correction_T_min 0.7060
_exptl_absorpt_correction_type empirical
_exptl_absorpt_process_details 'SADABS 2008/1'
_exptl_crystal_colour red
_exptl_crystal_density_diffrn 1.430
_exptl_crystal_description rod
_exptl_crystal_F_000 1656
_exptl_crystal_size_max 0.54
_exptl_crystal_size_mid 0.13
_exptl_crystal_size_min 0.10
_refine_diff_density_max 1.138
_refine_diff_density_min -0.998
_refine_diff_density_rms 0.076
_refine_ls_abs_structure_details 'Flack H D (1983), Acta Cryst. A39, 876-881'
_refine_ls_abs_structure_Flack -0.002(14)
_refine_ls_extinction_method none
_refine_ls_goodness_of_fit_ref 1.045
_refine_ls_hydrogen_treatment constr
_refine_ls_matrix_type full
_refine_ls_number_parameters 530
_refine_ls_number_reflns 8814
_refine_ls_number_restraints 112
_refine_ls_restrained_S_all 1.216
_refine_ls_R_factor_all 0.0501
_refine_ls_R_factor_gt 0.0458
_refine_ls_shift/su_max 0.001
_refine_ls_shift/su_mean 0.000
_refine_ls_structure_factor_coef Fsqd
_refine_ls_weighting_details 'calc w=1/[\s^2^(Fo^2^)+(0.0657P)^2^+3.2588P] where P=(Fo^2^+2Fc^2^)/3'
_refine_ls_weighting_scheme calc
_refine_ls_wR_factor_gt 0.1211
_refine_ls_wR_factor_ref 0.1249
_reflns_number_gt 8120
_reflns_number_total 8814
_reflns_threshold_expression >2sigma(I)
_cod_data_source_file ic301286w_si_002_4.cif
_cod_data_source_block Greg1645f
_cod_database_code 4330642

loop_
_symmetry_equiv_pos_as_xyz
'x, y, z'
'-x, -y, z+1/2'
'-x+1/2, y+1/2, z+1/2'
'x+1/2, -y+1/2, z'

loop_
_atom_site_label
_atom_site_type_symbol
_atom_site_fract_x
_atom_site_fract_y
_atom_site_fract_z
_atom_site_U_iso_or_equiv
_atom_site_adp_type
_atom_site_occupancy
_atom_site_symmetry_multiplicity
_atom_site_calc_flag
_atom_site_refinement_flags
_atom_site_disorder_assembly
_atom_site_disorder_group
C1 C -0.10593(17) 0.7877(3) 0.52190(18) 0.0201(6) Uani 1 1 d . . .
C2 C -0.11441(18) 0.8720(3) 0.46172(17) 0.0211(7) Uani 1 1 d . . .
C3 C -0.04420(19) 0.6218(4) 0.57133(18) 0.0227(7) Uani 1 1 d . . .
C4 C -0.0900(2) 0.6214(4) 0.63213(19) 0.0273(8) Uani 1 1 d . . .
H4A H -0.0828 0.5628 0.6700 0.033 Uiso 1 1 calc R . .
C5 C -0.1446(2) 0.7057(4) 0.63619(19) 0.0288(8) Uani 1 1 d . . .
H5A H -0.1747 0.7071 0.6772 0.035 Uiso 1 1 calc R . .
C6 C -0.15521(19) 0.7898(4) 0.57886(19) 0.0241(7) Uani 1 1 d . . .
C7 C -0.2148(2) 0.8730(4) 0.5745(2) 0.0306(8) Uani 1 1 d . . .
H7A H -0.2478 0.8756 0.6131 0.037 Uiso 1 1 calc R . .
C8 C -0.2246(2) 0.9473(4) 0.5166(2) 0.0322(9) Uani 1 1 d . . .
H8A H -0.2657 0.9980 0.5138 0.039 Uiso 1 1 calc R . .
C9 C -0.17393(19) 0.9513(4) 0.45888(18) 0.0249(7) Uani 1 1 d . . .
C10 C -0.1799(2) 1.0313(4) 0.3989(2) 0.0286(8) Uani 1 1 d . . .
H10A H -0.2175 1.0900 0.3959 0.034 Uiso 1 1 calc R . .
C11 C -0.1305(2) 1.0233(4) 0.34481(19) 0.0259(7) Uani 1 1 d . . .
H11A H -0.1344 1.0759 0.3036 0.031 Uiso 1 1 calc R . .
C12 C -0.07423(18) 0.9378(3) 0.35001(17) 0.0202(6) Uani 1 1 d . . .
C13 C 0.0118(2) 0.5248(4) 0.56233(19) 0.0253(7) Uani 1 1 d . . .
C14 C 0.0719(2) 0.5261(4) 0.6058(2) 0.0284(8) Uani 1 1 d . . .
C15 C 0.1238(2) 0.4325(4) 0.5945(2) 0.0338(9) Uani 1 1 d . . .
H15A H 0.1647 0.4320 0.6243 0.041 Uiso 1 1 calc R . .
C16 C 0.1170(3) 0.3425(4) 0.5418(2) 0.0392(10) Uani 1 1 d . . .
C17 C 0.0554(3) 0.3411(4) 0.5009(2) 0.0417(11) Uani 1 1 d . . .
H17A H 0.0491 0.2772 0.4658 0.050 Uiso 1 1 calc R . .
C18 C 0.0022(2) 0.4312(4) 0.5101(2) 0.0324(8) Uani 1 1 d . . .
C19 C 0.0829(2) 0.6239(4) 0.6625(2) 0.0345(9) Uani 1 1 d . . .
H19A H 0.0477 0.6133 0.7008 0.041 Uiso 1 1 calc R . .
H19B H 0.0778 0.7073 0.6409 0.041 Uiso 1 1 calc R . .
H19C H 0.1305 0.6152 0.6829 0.041 Uiso 1 1 calc R . .
C20 C 0.1756(4) 0.2482(5) 0.5267(4) 0.0578(17) Uani 1 1 d . . .
H20A H 0.2008 0.2293 0.5716 0.069 Uiso 1 1 calc R . .
H20B H 0.2088 0.2837 0.4915 0.069 Uiso 1 1 calc R . .
H20C H 0.1551 0.1711 0.5071 0.069 Uiso 1 1 calc R . .
C21 C -0.0634(3) 0.4258(4) 0.4643(2) 0.0420(11) Uani 1 1 d . . .
H21A H -0.0617 0.4925 0.4280 0.050 Uiso 1 1 calc R . .
H21B H -0.1051 0.4372 0.4950 0.050 Uiso 1 1 calc R . .
H21C H -0.0660 0.3443 0.4402 0.050 Uiso 1 1 calc R . .
C22 C -0.02644(18) 0.9128(3) 0.28797(18) 0.0197(6) Uani 1 1 d . . .
C23 C 0.02190(18) 1.0025(3) 0.26418(19) 0.0236(7) Uani 1 1 d . . .
C24 C 0.0650(2) 0.9722(4) 0.20482(19) 0.0274(7) Uani 1 1 d . . .
H24A H 0.0988 1.0317 0.1886 0.033 Uiso 1 1 calc R . .
C25 C 0.0598(2) 0.8590(4) 0.16940(18) 0.0273(8) Uani 1 1 d . . .
C26 C 0.0102(2) 0.7710(4) 0.19369(19) 0.0255(7) Uani 1 1 d . . .
H26A H 0.0059 0.6931 0.1693 0.031 Uiso 1 1 calc R . .
C27 C -0.03270(18) 0.7959(3) 0.25293(18) 0.0215(6) Uani 1 1 d . . .
C28 C 0.0293(2) 1.1288(4) 0.3006(2) 0.0343(9) Uani 1 1 d . . .
H28A H 0.0330 1.1170 0.3529 0.041 Uiso 1 1 calc R . .
H28B H -0.0123 1.1802 0.2897 0.041 Uiso 1 1 calc R . .
H28C H 0.0719 1.1709 0.2827 0.041 Uiso 1 1 calc R . .
C29 C 0.1073(3) 0.8280(5) 0.1064(2) 0.0406(10) Uani 1 1 d . . .
H29A H 0.1492 0.8820 0.1077 0.049 Uiso 1 1 calc R . .
H29B H 0.0817 0.8417 0.0611 0.049 Uiso 1 1 calc R . .
H29C H 0.1220 0.7401 0.1095 0.049 Uiso 1 1 calc R . .
C30 C -0.0861(2) 0.6991(4) 0.27699(19) 0.0267(7) Uani 1 1 d . . .
H30A H -0.1324 0.7388 0.2827 0.032 Uiso 1 1 calc R . .
H30B H -0.0712 0.6631 0.3232 0.032 Uiso 1 1 calc R . .
H30C H -0.0892 0.6326 0.2407 0.032 Uiso 1 1 calc R . .
C31 C 0.13129(18) 0.7692(3) 0.33412(17) 0.0192(6) Uani 1 1 d . . .
H31A H 0.1254 0.8562 0.3433 0.023 Uiso 1 1 calc R . .
C32 C 0.18183(18) 0.7330(3) 0.28404(18) 0.0201(6) Uani 1 1 d . . .
H32A H 0.2099 0.7938 0.2599 0.024 Uiso 1 1 calc R . .
C33 C 0.19076(17) 0.6054(3) 0.26980(16) 0.0195(6) Uani 1 1 d . . .
C34 C 0.1489(2) 0.5208(3) 0.30805(18) 0.0238(7) Uani 1 1 d . . .
H34A H 0.1538 0.4333 0.3003 0.029 Uiso 1 1 calc R . .
C35 C 0.10003(19) 0.5653(3) 0.35733(18) 0.0230(7) Uani 1 1 d . . .
H35A H 0.0722 0.5064 0.3831 0.028 Uiso 1 1 calc R . .
C36 C 0.24031(19) 0.5627(4) 0.21641(19) 0.0246(7) Uani 1 1 d . . .
C37 C 0.27942(19) 0.5238(4) 0.17070(19) 0.0248(7) Uani 1 1 d . . .
C38 C 0.32481(19) 0.4741(3) 0.11545(18) 0.0219(7) Uani 1 1 d . . .
C39 C 0.2959(2) 0.4153(4) 0.0549(2) 0.0285(8) Uani 1 1 d . . .
H39A H 0.2461 0.4104 0.0487 0.034 Uiso 1 1 calc R . .
C40 C 0.34115(19) 0.3645(4) 0.00415(18) 0.0270(8) Uani 1 1 d . . .
H40A H 0.3209 0.3229 -0.0362 0.032 Uiso 1 1 calc R . .
C41 C 0.43800(19) 0.4316(4) 0.06449(19) 0.0263(8) Uani 1 1 d . . .
H41A H 0.4879 0.4408 0.0671 0.032 Uiso 1 1 calc R . .
C42 C 0.3978(2) 0.4832(4) 0.1193(2) 0.0280(8) Uani 1 1 d . . .
H42A H 0.4198 0.5242 0.1589 0.034 Uiso 1 1 calc R . .
N1 N -0.05110(15) 0.7057(3) 0.51874(15) 0.0195(5) Uani 1 1 d . . .
N2 N -0.06487(15) 0.8670(3) 0.40875(14) 0.0176(5) Uani 1 1 d . . .
N3 N 0.09008(15) 0.6880(3) 0.37050(14) 0.0181(5) Uani 1 1 d . . .
N4 N 0.41137(15) 0.3701(3) 0.00834(15) 0.0200(6) Uani 1 1 d . . .
F1 F -0.3036(4) 1.2666(6) 0.3372(4) 0.0528(15) Uani 0.518(4) 1 d PU A 1
F2 F -0.2070(5) 1.2748(7) 0.2730(5) 0.0734(11) Uani 0.518(4) 1 d PU A 1
F3 F -0.1884(4) 1.4793(7) 0.3097(4) 0.0668(14) Uani 0.518(4) 1 d PU A 1
F4 F -0.2898(4) 1.4694(7) 0.3697(4) 0.0603(14) Uani 0.518(4) 1 d PU A 1
F1S F -0.2708(5) 1.2670(8) 0.3096(6) 0.0675(16) Uani 0.482(4) 1 d PU A 2
F2S F -0.1641(4) 1.3437(8) 0.3121(5) 0.0703(11) Uani 0.482(4) 1 d PU A 2
F3S F -0.2102(4) 1.5304(7) 0.3581(5) 0.0671(15) Uani 0.482(4) 1 d PU A 2
F4S F -0.3167(4) 1.4478(7) 0.3520(4) 0.0475(14) Uani 0.482(4) 1 d PU A 2
F5 F -0.2188(2) 1.3389(4) 0.4040(2) 0.0737(9) Uani 1 1 d U A .
F6 F -0.2680(3) 1.4354(5) 0.2517(2) 0.1026(13) Uani 1 1 d U A .
P P -0.24289(6) 1.38542(12) 0.32681(7) 0.0409(3) Uani 1 1 d U . .
Cu Cu 0.022248(18) 0.75950(3) 0.44137(3) 0.01809(10) Uani 1 1 d . . .

loop_
_atom_site_aniso_label
_atom_site_aniso_U_11
_atom_site_aniso_U_22
_atom_site_aniso_U_33
_atom_site_aniso_U_23
_atom_site_aniso_U_13
_atom_site_aniso_U_12
C1 0.0167(15) 0.0255(16) 0.0180(14) -0.0025(13) 0.0020(12) -0.0053(13)
C2 0.0181(15) 0.0258(16) 0.0193(15) -0.0024(12) -0.0007(11) -0.0035(13)
C3 0.0218(16) 0.0276(18) 0.0188(15) 0.0032(13) -0.0043(13) -0.0078(14)
C4 0.0266(18) 0.035(2) 0.0206(16) 0.0074(15) -0.0005(13) -0.0090(15)
C5 0.031(2) 0.037(2) 0.0181(15) 0.0012(14) 0.0057(14) -0.0102(16)
C6 0.0215(16) 0.0298(18) 0.0209(15) -0.0016(14) 0.0022(13) -0.0080(14)
C7 0.0236(17) 0.038(2) 0.0308(18) -0.0032(16) 0.0105(14) -0.0019(16)
C8 0.0245(18) 0.036(2) 0.036(2) -0.0050(17) 0.0055(15) 0.0050(16)
C9 0.0233(17) 0.0281(18) 0.0232(17) -0.0036(13) 0.0014(12) 0.0013(14)
C10 0.0213(17) 0.032(2) 0.0328(19) -0.0001(15) -0.0049(14) 0.0071(15)
C11 0.0277(18) 0.0264(18) 0.0236(16) 0.0057(14) -0.0047(13) 0.0048(14)
C12 0.0222(16) 0.0210(16) 0.0173(14) 0.0008(12) -0.0025(12) -0.0008(13)
C13 0.0272(18) 0.0265(18) 0.0221(16) 0.0091(13) 0.0016(13) -0.0026(14)
C14 0.0272(18) 0.0343(19) 0.0239(16) 0.0123(15) 0.0016(14) -0.0040(15)
C15 0.0225(18) 0.042(2) 0.037(2) 0.0234(18) 0.0069(15) 0.0012(16)
C16 0.047(2) 0.031(2) 0.040(2) 0.0176(18) 0.0168(19) 0.0046(19)
C17 0.070(3) 0.0250(19) 0.030(2) 0.0047(16) 0.010(2) 0.000(2)
C18 0.047(2) 0.0272(19) 0.0229(17) 0.0068(15) -0.0016(16) -0.0031(17)
C19 0.029(2) 0.043(2) 0.0308(19) 0.0060(17) -0.0108(15) -0.0073(17)
C20 0.066(4) 0.037(3) 0.070(4) 0.021(2) 0.026(3) 0.016(2)
C21 0.068(3) 0.027(2) 0.031(2) -0.0004(15) -0.015(2) -0.009(2)
C22 0.0222(17) 0.0223(16) 0.0147(13) 0.0024(12) -0.0040(11) 0.0032(13)
C23 0.0278(18) 0.0242(17) 0.0190(15) 0.0023(13) -0.0043(13) -0.0017(14)
C24 0.0251(17) 0.0338(19) 0.0233(16) 0.0092(15) 0.0002(14) -0.0063(15)
C25 0.0292(19) 0.035(2) 0.0178(15) 0.0033(14) -0.0004(14) -0.0027(15)
C26 0.0318(19) 0.0271(18) 0.0176(15) 0.0003(13) -0.0020(13) -0.0017(15)
C27 0.0256(16) 0.0231(16) 0.0158(14) 0.0029(13) -0.0043(12) -0.0014(13)
C28 0.043(2) 0.0244(19) 0.035(2) -0.0027(16) -0.0008(17) -0.0059(17)
C29 0.044(2) 0.049(3) 0.0286(19) -0.0051(18) 0.0092(18) -0.006(2)
C30 0.0332(19) 0.0280(19) 0.0190(15) -0.0044(14) 0.0002(14) -0.0077(16)
C31 0.0203(16) 0.0215(15) 0.0159(14) -0.0028(12) 0.0022(12) 0.0036(12)
C32 0.0179(15) 0.0231(16) 0.0192(14) -0.0006(12) 0.0019(12) 0.0004(12)
C33 0.0174(15) 0.0273(17) 0.0138(14) -0.0033(12) -0.0010(11) 0.0031(13)
C34 0.0314(19) 0.0199(16) 0.0202(15) -0.0035(12) 0.0033(13) 0.0012(14)
C35 0.0265(17) 0.0242(17) 0.0181(15) -0.0009(13) 0.0013(13) -0.0006(14)
C36 0.0217(17) 0.0299(19) 0.0222(16) -0.0036(14) 0.0029(13) 0.0004(14)
C37 0.0282(18) 0.0258(17) 0.0204(16) -0.0003(14) 0.0013(13) 0.0019(14)
C38 0.0271(17) 0.0211(16) 0.0176(14) -0.0011(12) 0.0030(13) 0.0026(14)
C39 0.0222(17) 0.038(2) 0.0249(17) -0.0097(15) 0.0073(14) -0.0071(15)
C40 0.0253(17) 0.038(2) 0.0180(15) -0.0103(14) 0.0051(13) -0.0086(15)
C41 0.0187(16) 0.035(2) 0.0255(17) -0.0110(14) -0.0048(13) 0.0037(14)
C42 0.0271(18) 0.034(2) 0.0228(16) -0.0133(15) -0.0074(13) 0.0074(15)
N1 0.0198(13) 0.0223(14) 0.0165(12) -0.0014(11) -0.0009(10) -0.0038(11)
N2 0.0193(13) 0.0203(13) 0.0133(11) -0.0002(10) -0.0014(10) -0.0002(11)
N3 0.0204(13) 0.0217(14) 0.0124(11) -0.0028(10) -0.0019(9) -0.0005(11)
N4 0.0212(13) 0.0218(14) 0.0172(13) -0.0021(11) 0.0022(10) -0.0010(11)
F1 0.054(2) 0.048(2) 0.056(2) -0.0014(17) 0.0051(18) -0.0080(17)
F2 0.076(2) 0.0628(17) 0.0808(16) -0.0077(14) 0.0167(17) 0.0119(15)
F3 0.062(2) 0.066(2) 0.072(2) 0.0081(17) 0.0066(17) -0.0110(17)
F4 0.064(2) 0.056(2) 0.061(2) -0.0033(17) 0.0049(18) 0.0068(18)
F1S 0.072(2) 0.059(2) 0.072(2) -0.0068(18) -0.0041(18) 0.0033(18)
F2S 0.0516(13) 0.077(2) 0.0824(18) -0.0038(17) 0.0102(13) 0.0195(16)
F3S 0.067(2) 0.062(2) 0.072(2) 0.0035(18) -0.0033(18) -0.0065(18)
F4S 0.041(2) 0.048(2) 0.053(2) -0.0038(17) -0.0001(17) 0.0068(18)
F5 0.0779(18) 0.0865(19) 0.0568(10) 0.0270(12) -0.0137(11) -0.0075(16)
F6 0.136(2) 0.113(2) 0.0592(15) 0.0201(16) -0.0177(16) 0.0502(18)
P 0.0356(6) 0.0442(6) 0.0428(6) 0.0164(5) 0.0084(5) 0.0132(5)
Cu 0.01859(18) 0.02307(19) 0.01262(15) -0.00184(18) 0.00097(17) 0.00070(14)

loop_
_atom_type_symbol
_atom_type_description
_atom_type_scat_dispersion_real
_atom_type_scat_dispersion_imag
_atom_type_scat_source
C C 0.0033 0.0016 'International Tables Vol C Tables 4.2.6.8 and 6.1.1.4'
H H 0.0000 0.0000 'International Tables Vol C Tables 4.2.6.8 and 6.1.1.4'
N N 0.0061 0.0033 'International Tables Vol C Tables 4.2.6.8 and 6.1.1.4'
F F 0.0171 0.0103 'International Tables Vol C Tables 4.2.6.8 and 6.1.1.4'
P P 0.1023 0.0942 'International Tables Vol C Tables 4.2.6.8 and 6.1.1.4'
Cu Cu 0.3201 1.2651 'International Tables Vol C Tables 4.2.6.8 and 6.1.1.4'

loop_
_geom_angle_atom_site_label_1
_geom_angle_atom_site_label_2
_geom_angle_atom_site_label_3
_geom_angle
_geom_angle_site_symmetry_3
N1 C1 C6 123.3(3) .
N1 C1 C2 117.0(3) .
C6 C1 C2 119.7(3) .
N2 C2 C9 123.2(3) .
N2 C2 C1 117.2(3) .
C9 C2 C1 119.5(3) .
N1 C3 C4 121.5(4) .
N1 C3 C13 117.1(3) .
C4 C3 C13 121.3(3) .
C5 C4 C3 120.0(3) .
C5 C4 H4A 120.0 .
C3 C4 H4A 120.0 .
C4 C5 C6 119.0(3) .
C4 C5 H5A 120.5 .
C6 C5 H5A 120.5 .
C5 C6 C1 117.4(4) .
C5 C6 C7 123.4(3) .
C1 C6 C7 119.2(3) .
C8 C7 C6 121.1(3) .
C8 C7 H7A 119.5 .
C6 C7 H7A 119.5 .
C7 C8 C9 121.2(4) .
C7 C8 H8A 119.4 .
C9 C8 H8A 119.4 .
C10 C9 C2 117.3(3) .
C10 C9 C8 123.5(4) .
C2 C9 C8 119.2(3) .
C11 C10 C9 119.0(3) .
C11 C10 H10A 120.5 .
C9 C10 H10A 120.5 .
C10 C11 C12 120.4(3) .
C10 C11 H11A 119.8 .
C12 C11 H11A 119.8 .
N2 C12 C11 121.6(3) .
N2 C12 C22 116.5(3) .
C11 C12 C22 121.6(3) .
C14 C13 C18 120.8(4) .
C14 C13 C3 120.5(4) .
C18 C13 C3 118.7(3) .
C13 C14 C15 118.3(4) .
C13 C14 C19 121.8(4) .
C15 C14 C19 119.9(4) .
C16 C15 C14 122.1(4) .
C16 C15 H15A 118.9 .
C14 C15 H15A 118.9 .
C15 C16 C17 118.2(4) .
C15 C16 C20 121.6(5) .
C17 C16 C20 120.2(5) .
C16 C17 C18 121.9(4) .
C16 C17 H17A 119.1 .
C18 C17 H17A 119.1 .
C13 C18 C17 118.6(4) .
C13 C18 C21 121.5(4) .
C17 C18 C21 119.8(4) .
C14 C19 H19A 109.5 .
C14 C19 H19B 109.5 .
H19A C19 H19B 109.5 .
C14 C19 H19C 109.5 .
H19A C19 H19C 109.5 .
H19B C19 H19C 109.5 .
C16 C20 H20A 109.5 .
C16 C20 H20B 109.5 .
H20A C20 H20B 109.5 .
C16 C20 H20C 109.5 .
H20A C20 H20C 109.5 .
H20B C20 H20C 109.5 .
C18 C21 H21A 109.5 .
C18 C21 H21B 109.5 .
H21A C21 H21B 109.5 .
C18 C21 H21C 109.5 .
H21A C21 H21C 109.5 .
H21B C21 H21C 109.5 .
C23 C22 C27 121.1(3) .
C23 C22 C12 121.3(3) .
C27 C22 C12 117.6(3) .
C22 C23 C24 118.0(3) .
C22 C23 C28 122.1(3) .
C24 C23 C28 120.0(3) .
C25 C24 C23 122.2(3) .
C25 C24 H24A 118.9 .
C23 C24 H24A 118.9 .
C24 C25 C26 118.8(3) .
C24 C25 C29 121.2(4) .
C26 C25 C29 120.0(4) .
C27 C26 C25 121.1(3) .
C27 C26 H26A 119.5 .
C25 C26 H26A 119.5 .
C26 C27 C22 118.9(3) .
C26 C27 C30 119.5(3) .
C22 C27 C30 121.6(3) .
C23 C28 H28A 109.5 .
C23 C28 H28B 109.5 .
H28A C28 H28B 109.5 .
C23 C28 H28C 109.5 .
H28A C28 H28C 109.5 .
H28B C28 H28C 109.5 .
C25 C29 H29A 109.5 .
C25 C29 H29B 109.5 .
H29A C29 H29B 109.5 .
C25 C29 H29C 109.5 .
H29A C29 H29C 109.5 .
H29B C29 H29C 109.5 .
C27 C30 H30A 109.5 .
C27 C30 H30B 109.5 .
H30A C30 H30B 109.5 .
C27 C30 H30C 109.5 .
H30A C30 H30C 109.5 .
H30B C30 H30C 109.5 .
N3 C31 C32 123.7(3) .
N3 C31 H31A 118.2 .
C32 C31 H31A 118.2 .
C31 C32 C33 118.8(3) .
C31 C32 H32A 120.6 .
C33 C32 H32A 120.6 .
C34 C33 C32 117.8(3) .
C34 C33 C36 121.0(3) .
C32 C33 C36 121.2(3) .
C35 C34 C33 119.5(3) .
C35 C34 H34A 120.2 .
C33 C34 H34A 120.2 .
N3 C35 C34 123.2(3) .
N3 C35 H35A 118.4 .
C34 C35 H35A 118.4 .
C37 C36 C33 177.2(4) .
C36 C37 C38 178.2(4) .
C42 C38 C39 117.6(3) .
C42 C38 C37 122.2(3) .
C39 C38 C37 120.2(3) .
C40 C39 C38 118.7(3) .
C40 C39 H39A 120.7 .
C38 C39 H39A 120.7 .
N4 C40 C39 124.1(3) .
N4 C40 H40A 118.0 .
C39 C40 H40A 118.0 .
N4 C41 C42 124.3(3) .
N4 C41 H41A 117.9 .
C42 C41 H41A 117.9 .
C41 C42 C38 118.8(3) .
C41 C42 H42A 120.6 .
C38 C42 H42A 120.6 .
C3 N1 C1 118.5(3) .
C3 N1 Cu 128.8(2) .
C1 N1 Cu 111.2(2) .
C12 N2 C2 118.3(3) .
C12 N2 Cu 130.4(2) .
C2 N2 Cu 110.9(2) .
C35 N3 C31 117.0(3) .
C35 N3 Cu 125.7(2) .
C31 N3 Cu 117.2(2) .
C41 N4 C40 116.5(3) .
C41 N4 Cu 120.5(2) 3_544
C40 N4 Cu 122.1(2) 3_544
F1S P F3 145.7(5) .
F1S P F4 116.0(5) .
F3 P F4 97.0(5) .
F1S P F6 89.5(5) .
F3 P F6 77.9(4) .
F4 P F6 95.0(4) .
F1S P F2S 93.5(5) .
F3 P F2S 59.6(4) .
F4 P F2S 145.4(5) .
F6 P F2S 103.3(4) .
F1S P F5 91.8(4) .
F3 P F5 101.9(3) .
F4 P F5 83.1(4) .
F6 P F5 178.0(3) .
F2S P F5 78.2(3) .
F1S P F4S 96.4(5) .
F3 P F4S 112.7(4) .
F4 P F4S 23.6(3) .
F6 P F4S 81.5(3) .
F2S P F4S 169.0(4) .
F5 P F4S 96.8(3) .
F1S P F2 52.3(5) .
F3 P F2 93.9(4) .
F4 P F2 167.1(5) .
F6 P F2 80.5(4) .
F2S P F2 47.2(4) .
F5 P F2 101.4(4) .
F4S P F2 143.7(4) .
F1S P F1 27.5(4) .
F3 P F1 173.0(4) .
F4 P F1 89.2(4) .
F6 P F1 98.5(3) .
F2S P F1 116.2(4) .
F5 P F1 82.0(3) .
F4S P F1 72.2(4) .
F2 P F1 79.6(4) .
F1S P F3S 173.9(5) .
F3 P F3S 39.5(4) .
F4 P F3S 60.4(4) .
F6 P F3S 95.7(4) .
F2S P F3S 88.5(4) .
F5 P F3S 82.9(3) .
F4S P F3S 81.2(4) .
F2 P F3S 131.8(4) .
F1 P F3S 147.5(4) .
N3 Cu N1 141.37(12) .
N3 Cu N2 121.82(11) .
N1 Cu N2 79.90(11) .
N3 Cu N4 102.54(11) 3
N1 Cu N4 98.40(11) 3
N2 Cu N4 109.20(11) 3

loop_
_geom_bond_atom_site_label_1
_geom_bond_atom_site_label_2
_geom_bond_distance
_geom_bond_site_symmetry_2
C1 N1 1.359(5) .
C1 C6 1.408(5) .
C1 C2 1.442(5) .
C2 N2 1.358(4) .
C2 C9 1.410(5) .
C3 N1 1.330(5) .
C3 C4 1.420(5) .
C3 C13 1.491(5) .
C4 C5 1.372(6) .
C4 H4A 0.9500 .
C5 C6 1.405(5) .
C5 H5A 0.9500 .
C6 C7 1.437(6) .
C7 C8 1.347(6) .
C7 H7A 0.9500 .
C8 C9 1.436(5) .
C8 H8A 0.9500 .
C9 C10 1.405(5) .
C10 C11 1.373(5) .
C10 H10A 0.9500 .
C11 C12 1.406(5) .
C11 H11A 0.9500 .
C12 N2 1.337(4) .
C12 C22 1.486(5) .
C13 C14 1.393(5) .
C13 C18 1.402(6) .
C14 C15 1.417(6) .
C14 C19 1.496(6) .
C15 C16 1.376(7) .
C15 H15A 0.9500 .
C16 C17 1.390(7) .
C16 C20 1.524(7) .
C17 C18 1.403(7) .
C17 H17A 0.9500 .
C18 C21 1.504(6) .
C19 H19A 0.9800 .
C19 H19B 0.9800 .
C19 H19C 0.9800 .
C20 H20A 0.9800 .
C20 H20B 0.9800 .
C20 H20C 0.9800 .
C21 H21A 0.9800 .
C21 H21B 0.9800 .
C21 H21C 0.9800 .
C22 C23 1.396(5) .
C22 C27 1.412(5) .
C23 C24 1.407(5) .
C23 C28 1.514(5) .
C24 C25 1.378(6) .
C24 H24A 0.9500 .
C25 C26 1.402(5) .
C25 C29 1.509(5) .
C26 C27 1.391(5) .
C26 H26A 0.9500 .
C27 C30 1.513(5) .
C28 H28A 0.9800 .
C28 H28B 0.9800 .
C28 H28C 0.9800 .
C29 H29A 0.9800 .
C29 H29B 0.9800 .
C29 H29C 0.9800 .
C30 H30A 0.9800 .
C30 H30B 0.9800 .
C30 H30C 0.9800 .
C31 N3 1.347(4) .
C31 C32 1.387(5) .
C31 H31A 0.9500 .
C32 C33 1.397(5) .
C32 H32A 0.9500 .
C33 C34 1.395(5) .
C33 C36 1.437(5) .
C34 C35 1.383(5) .
C34 H34A 0.9500 .
C35 N3 1.345(5) .
C35 H35A 0.9500 .
C36 C37 1.199(5) .
C37 C38 1.438(5) .
C38 C42 1.387(5) .
C38 C39 1.396(5) .
C39 C40 1.383(5) .
C39 H39A 0.9500 .
C40 N4 1.332(5) .
C40 H40A 0.9500 .
C41 N4 1.329(4) .
C41 C42 1.383(5) .
C41 H41A 0.9500 .
C42 H42A 0.9500 .
N1 Cu 2.076(3) .
N2 Cu 2.098(3) .
N3 Cu 1.988(3) .
N4 Cu 2.124(3) 3_544
F1 P 1.722(7) .
F2 P 1.688(7) .
F3 P 1.472(7) .
F4 P 1.490(7) .
F1S P 1.406(8) .
F2S P 1.579(7) .
F3S P 1.765(8) .
F4S P 1.616(7) .
F5 P 1.580(4) .
F6 P 1.563(4) .
Cu N4 2.124(3) 3

loop_
_geom_torsion_atom_site_label_1
_geom_torsion_atom_site_label_2
_geom_torsion_atom_site_label_3
_geom_torsion_atom_site_label_4
_geom_torsion
_geom_torsion_site_symmetry_4
N1 C1 C2 N2 -3.3(5) .
C6 C1 C2 N2 179.2(3) .
N1 C1 C2 C9 174.3(3) .
C6 C1 C2 C9 -3.1(5) .
N1 C3 C4 C5 2.7(5) .
C13 C3 C4 C5 -174.8(3) .
C3 C4 C5 C6 1.4(6) .
C4 C5 C6 C1 -3.8(5) .
C4 C5 C6 C7 173.6(4) .
N1 C1 C6 C5 2.7(5) .
C2 C1 C6 C5 179.9(3) .
N1 C1 C6 C7 -174.8(3) .
C2 C1 C6 C7 2.4(5) .
C5 C6 C7 C8 -176.5(4) .
C1 C6 C7 C8 0.9(6) .
C6 C7 C8 C9 -3.5(6) .
N2 C2 C9 C10 -2.2(5) .
C1 C2 C9 C10 -179.7(3) .
N2 C2 C9 C8 178.1(3) .
C1 C2 C9 C8 0.7(5) .
C7 C8 C9 C10 -176.9(4) .
C7 C8 C9 C2 2.7(6) .
C2 C9 C10 C11 3.7(5) .
C8 C9 C10 C11 -176.7(4) .
C9 C10 C11 C12 -1.0(6) .
C10 C11 C12 N2 -3.6(6) .
C10 C11 C12 C22 170.4(4) .
N1 C3 C13 C14 110.2(4) .
C4 C3 C13 C14 -72.3(5) .
N1 C3 C13 C18 -70.8(4) .
C4 C3 C13 C18 106.8(4) .
C18 C13 C14 C15 1.6(5) .
C3 C13 C14 C15 -179.4(3) .
C18 C13 C14 C19 -179.2(3) .
C3 C13 C14 C19 -0.2(5) .
C13 C14 C15 C16 0.9(5) .
C19 C14 C15 C16 -178.3(4) .
C14 C15 C16 C17 -3.0(6) .
C14 C15 C16 C20 175.5(4) .
C15 C16 C17 C18 2.6(6) .
C20 C16 C17 C18 -175.8(4) .
C14 C13 C18 C17 -1.9(5) .
C3 C13 C18 C17 179.0(3) .
C14 C13 C18 C21 178.1(4) .
C3 C13 C18 C21 -1.0(5) .
C16 C17 C18 C13 -0.2(6) .
C16 C17 C18 C21 179.8(4) .
N2 C12 C22 C23 -115.2(4) .
C11 C12 C22 C23 70.5(4) .
N2 C12 C22 C27 66.1(4) .
C11 C12 C22 C27 -108.2(4) .
C27 C22 C23 C24 -0.9(5) .
C12 C22 C23 C24 -179.6(3) .
C27 C22 C23 C28 179.6(3) .
C12 C22 C23 C28 1.0(5) .
C22 C23 C24 C25 1.2(5) .
C28 C23 C24 C25 -179.3(4) .
C23 C24 C25 C26 -0.4(6) .
C23 C24 C25 C29 -179.2(4) .
C24 C25 C26 C27 -0.7(6) .
C29 C25 C26 C27 178.1(4) .
C25 C26 C27 C22 1.0(5) .
C25 C26 C27 C30 179.4(3) .
C23 C22 C27 C26 -0.2(5) .
C12 C22 C27 C26 178.6(3) .
C23 C22 C27 C30 -178.5(3) .
C12 C22 C27 C30 0.2(5) .
N3 C31 C32 C33 0.3(5) .
C31 C32 C33 C34 -1.2(5) .
C31 C32 C33 C36 177.5(3) .
C32 C33 C34 C35 0.8(5) .
C36 C33 C34 C35 -177.8(3) .
C33 C34 C35 N3 0.4(5) .
C34 C33 C36 C37 47(9) .
C32 C33 C36 C37 -132(9) .
C33 C36 C37 C38 -15(20) .
C36 C37 C38 C42 -147(13) .
C36 C37 C38 C39 34(14) .
C42 C38 C39 C40 3.0(6) .
C37 C38 C39 C40 -177.6(4) .
C38 C39 C40 N4 -1.5(6) .
N4 C41 C42 C38 -1.8(6) .
C39 C38 C42 C41 -1.5(6) .
C37 C38 C42 C41 179.2(4) .
C4 C3 N1 C1 -3.9(5) .
C13 C3 N1 C1 173.7(3) .
C4 C3 N1 Cu 160.9(3) .
C13 C3 N1 Cu -21.5(5) .
C6 C1 N1 C3 1.2(5) .
C2 C1 N1 C3 -176.1(3) .
C6 C1 N1 Cu -166.2(3) .
C2 C1 N1 Cu 16.5(4) .
C11 C12 N2 C2 5.1(5) .
C22 C12 N2 C2 -169.2(3) .
C11 C12 N2 Cu -166.5(3) .
C22 C12 N2 Cu 19.2(4) .
C9 C2 N2 C12 -2.2(5) .
C1 C2 N2 C12 175.3(3) .
C9 C2 N2 Cu 171.0(3) .
C1 C2 N2 Cu -11.5(4) .
C34 C35 N3 C31 -1.2(5) .
C34 C35 N3 Cu -179.0(3) .
C32 C31 N3 C35 0.9(5) .
C32 C31 N3 Cu 178.8(3) .
C42 C41 N4 C40 3.4(6) .
C42 C41 N4 Cu -165.6(3) 3_544
C39 C40 N4 C41 -1.7(6) .
C39 C40 N4 Cu 167.1(3) 3_544
C35 N3 Cu N1 2.3(4) .
C31 N3 Cu N1 -175.4(2) .
C35 N3 Cu N2 -114.2(3) .
C31 N3 Cu N2 68.1(3) .
C35 N3 Cu N4 123.5(3) 3
C31 N3 Cu N4 -54.2(3) 3
C3 N1 Cu N3 47.7(4) .
C1 N1 Cu N3 -146.6(2) .
C3 N1 Cu N2 177.1(3) .
C1 N1 Cu N2 -17.2(2) .
C3 N1 Cu N4 -74.8(3) 3
C1 N1 Cu N4 91.0(2) 3
C12 N2 Cu N3 -27.0(3) .
C2 N2 Cu N3 160.8(2) .
C12 N2 Cu N1 -172.5(3) .
C2 N2 Cu N1 15.4(2) .
C12 N2 Cu N4 92.1(3) 3
C2 N2 Cu N4 -80.0(2) 3
